data_2238136
loop_
_publ_author_name
'Suchetan, P. A.'
'Sreenivasa, S.'
'Palakshamurthy, B. S.'
'Madhu Chakrapani Rao, T.'
Vijithkumar

_publ_section_title
;
 <i>N</i>'-Hydroxypyridine-2-carboximidamide
;
_journal_coeditor_code BT6916
_journal_issue 7
_journal_name_full 'Acta Crystallographica Section E'
_journal_page_first o1180
_journal_paper_doi 10.1107/S1600536813017418
_journal_volume 69
_journal_year 2013
_chemical_formula_iupac 'C6 H7 N3 O'
_chemical_formula_moiety 'C6 H7 N3 O'
_chemical_formula_sum 'C6 H7 N3 O'
_chemical_formula_weight 137.15
_chemical_name_systematic
;
<i>N</i>'-Hydroxypyridine-2-carboximidamide
;
_space_group_IT_number 15
_symmetry_cell_setting monoclinic
_symmetry_space_group_name_Hall '-C 2yc'
_symmetry_space_group_name_H-M 'C 1 2/c 1'
_atom_sites_solution_hydrogens geom
_atom_sites_solution_primary direct
_atom_sites_solution_secondary difmap
_audit_creation_method SHELXL-97
_cell_angle_alpha 90.00
_cell_angle_beta 105.468(12)
_cell_angle_gamma 90.00
_cell_formula_units_Z 8
_cell_length_a 21.367(5)
_cell_length_b 4.6382(11)
_cell_length_c 13.003(3)
_cell_measurement_reflns_used 1088
_cell_measurement_temperature 293(2)
_cell_measurement_theta_max 25.0
_cell_measurement_theta_min 2.0
_cell_volume 1242.0(5)
_computing_cell_refinement 'APEX2 and SAINT-Plus (Bruker, 2009)'
_computing_data_collection 'APEX2 (Bruker, 2009)'
_computing_data_reduction 'SAINT-Plus and XPREP (Bruker, 2009)'
_computing_molecular_graphics 'Mercury (Macrae <i>et al.</i>, 2008)'
_computing_publication_material 'SHELXL97 (Sheldrick, 2008)'
_computing_structure_refinement 'SHELXL97 (Sheldrick, 2008)'
_computing_structure_solution 'SHELXS97 (Sheldrick, 2008)'
_diffrn_ambient_temperature 293(2)
_diffrn_detector_area_resol_mean 1.03
_diffrn_measured_fraction_theta_full 0.997
_diffrn_measured_fraction_theta_max 0.997
_diffrn_measurement_device_type 'Bruker APEXII CCD area-detector'
_diffrn_measurement_method 'phi and \w scans'
_diffrn_radiation_monochromator graphite
_diffrn_radiation_source 'fine-focus sealed tube'
_diffrn_radiation_type MoK\a
_diffrn_radiation_wavelength 0.71073
_diffrn_reflns_av_R_equivalents 0.0384
_diffrn_reflns_av_sigmaI/netI 0.0250
_diffrn_reflns_limit_h_max 24
_diffrn_reflns_limit_h_min -24
_diffrn_reflns_limit_k_max 5
_diffrn_reflns_limit_k_min -5
_diffrn_reflns_limit_l_max 15
_diffrn_reflns_limit_l_min -15
_diffrn_reflns_number 8242
_diffrn_reflns_theta_full 24.97
_diffrn_reflns_theta_max 24.97
_diffrn_reflns_theta_min 1.98
_exptl_absorpt_coefficient_mu 0.106
_exptl_absorpt_correction_T_max 0.9791
_exptl_absorpt_correction_T_min 0.9658
_exptl_absorpt_correction_type multi-scan
_exptl_absorpt_process_details '(SADABS; Bruker, 2009)'
_exptl_crystal_colour colourless
_exptl_crystal_density_diffrn 1.467
_exptl_crystal_density_method 'not measured'
_exptl_crystal_description Prism
_exptl_crystal_F_000 576
_exptl_crystal_size_max 0.33
_exptl_crystal_size_mid 0.25
_exptl_crystal_size_min 0.20
_refine_diff_density_max 0.190
_refine_diff_density_min -0.176
_refine_ls_extinction_method none
_refine_ls_goodness_of_fit_ref 1.079
_refine_ls_hydrogen_treatment mixed
_refine_ls_matrix_type full
_refine_ls_number_constraints 0
_refine_ls_number_parameters 103
_refine_ls_number_reflns 1086
_refine_ls_number_restraints 2
_refine_ls_restrained_S_all 1.080
_refine_ls_R_factor_all 0.0344
_refine_ls_R_factor_gt 0.0306
_refine_ls_shift/su_max 0.011
_refine_ls_shift/su_mean 0.003
_refine_ls_structure_factor_coef Fsqd
_refine_ls_weighting_details 'calc w=1/[\s^2^(Fo^2^)+(0.0379P)^2^+0.8786P] where P=(Fo^2^+2Fc^2^)/3'
_refine_ls_weighting_scheme calc
_refine_ls_wR_factor_gt 0.0780
_refine_ls_wR_factor_ref 0.0810
_reflns_number_gt 982
_reflns_number_total 1086
_reflns_threshold_expression I>2sigma(I)
_cod_data_source_file bt6916.cif
_cod_data_source_block I
_cod_original_sg_symbol_H-M 'C 2/c'
_cod_database_code 2238136
_cod_database_fobs_code 2238136

loop_
_symmetry_equiv_pos_as_xyz
'x, y, z'
'-x, y, -z+1/2'
'x+1/2, y+1/2, z'
'-x+1/2, y+1/2, -z+1/2'
'-x, -y, -z'
'x, -y, z-1/2'
'-x+1/2, -y+1/2, -z'
'x+1/2, -y+1/2, z-1/2'

loop_
_atom_site_type_symbol
_atom_site_label
_atom_site_fract_x
_atom_site_fract_y
_atom_site_fract_z
_atom_site_U_iso_or_equiv
_atom_site_adp_type
_atom_site_calc_flag
_atom_site_refinement_flags
_atom_site_occupancy
_atom_site_symmetry_multiplicity
O O1 0.19134(4) 0.1826(2) 0.26040(7) 0.0207(3) Uani d . 1 1
H H1N2 0.0896(7) 0.225(3) 0.1797(12) 0.027(4) Uiso d D 1 1
H H2N2 0.0456(6) 0.081(3) 0.0861(11) 0.027(4) Uiso d D 1 1
H H1 0.2316(9) 0.260(4) 0.2779(14) 0.043(5) Uiso d . 1 1
C C1 0.12315(6) -0.2716(3) 0.03188(9) 0.0154(3) Uani d . 1 1
C C2 0.17439(6) -0.4236(3) 0.01036(10) 0.0189(3) Uani d . 1 1
H H2 0.2167 -0.3964 0.0520 0.023 Uiso calc R 1 1
C C3 0.16144(6) -0.6149(3) -0.07361(10) 0.0208(3) Uani d . 1 1
H H3 0.1949 -0.7164 -0.0904 0.025 Uiso calc R 1 1
C C4 0.09770(6) -0.6536(3) -0.13259(10) 0.0211(3) Uani d . 1 1
H H4 0.0874 -0.7834 -0.1891 0.025 Uiso calc R 1 1
C C5 0.05004(6) -0.4948(3) -0.10538(10) 0.0203(3) Uani d . 1 1
H H5 0.0073 -0.5229 -0.1449 0.024 Uiso calc R 1 1
C C6 0.13390(5) -0.0595(3) 0.12070(9) 0.0147(3) Uani d . 1 1
N N1 0.06133(5) -0.3023(2) -0.02561(8) 0.0176(3) Uani d . 1 1
N N2 0.08163(5) 0.0824(2) 0.13540(9) 0.0179(3) Uani d D 1 1
N N3 0.19228(5) -0.0259(2) 0.18081(8) 0.0175(3) Uani d . 1 1

loop_
_atom_site_aniso_label
_atom_site_aniso_U_11
_atom_site_aniso_U_22
_atom_site_aniso_U_33
_atom_site_aniso_U_12
_atom_site_aniso_U_13
_atom_site_aniso_U_23
O1 0.0156(5) 0.0240(5) 0.0199(5) -0.0027(4) 0.0004(4) -0.0070(4)
C1 0.0157(6) 0.0151(6) 0.0149(6) -0.0009(5) 0.0032(5) 0.0048(5)
C2 0.0152(6) 0.0215(7) 0.0186(6) 0.0008(5) 0.0022(5) 0.0038(5)
C3 0.0225(7) 0.0210(7) 0.0205(7) 0.0050(5) 0.0087(5) 0.0035(5)
C4 0.0276(7) 0.0199(7) 0.0157(6) 0.0005(5) 0.0055(5) -0.0008(5)
C5 0.0175(6) 0.0231(7) 0.0173(6) -0.0017(5) -0.0006(5) -0.0008(5)
C6 0.0142(6) 0.0154(6) 0.0141(6) 0.0000(5) 0.0029(5) 0.0046(5)
N1 0.0155(5) 0.0193(6) 0.0162(5) -0.0008(4) 0.0012(4) 0.0004(4)
N2 0.0130(6) 0.0216(6) 0.0162(6) 0.0013(5) -0.0009(5) -0.0031(5)
N3 0.0163(5) 0.0177(6) 0.0169(5) -0.0009(4) 0.0018(4) -0.0017(4)

loop_
_atom_type_symbol
_atom_type_description
_atom_type_scat_dispersion_real
_atom_type_scat_dispersion_imag
_atom_type_scat_source
C C 0.0033 0.0016 'International Tables Vol C Tables 4.2.6.8 and 6.1.1.4'
H H 0.0000 0.0000 'International Tables Vol C Tables 4.2.6.8 and 6.1.1.4'
N N 0.0061 0.0033 'International Tables Vol C Tables 4.2.6.8 and 6.1.1.4'
O O 0.0106 0.0060 'International Tables Vol C Tables 4.2.6.8 and 6.1.1.4'

loop_
_geom_angle_atom_site_label_1
_geom_angle_atom_site_label_2
_geom_angle_atom_site_label_3
_geom_angle
N3 O1 H1 104.9(11)
N1 C1 C2 123.03(11)
N1 C1 C6 115.35(10)
C2 C1 C6 121.61(11)
C3 C2 C1 118.91(12)
C3 C2 H2 120.5
C1 C2 H2 120.5
C2 C3 C4 118.86(12)
C2 C3 H3 120.6
C4 C3 H3 120.6
C5 C4 C3 118.28(12)
C5 C4 H4 120.9
C3 C4 H4 120.9
N1 C5 C4 124.19(12)
N1 C5 H5 117.9
C4 C5 H5 117.9
N3 C6 N2 123.75(11)
N3 C6 C1 118.26(10)
N2 C6 C1 117.97(10)
C1 N1 C5 116.69(10)
C6 N2 H1N2 116.3(10)
C6 N2 H2N2 119.9(10)
H1N2 N2 H2N2 118.9(14)
C6 N3 O1 108.89(9)

loop_
_geom_bond_atom_site_label_1
_geom_bond_atom_site_label_2
_geom_bond_distance
O1 N3 1.4201(13)
O1 H1 0.903(18)
C1 N1 1.3407(16)
C1 C2 1.3918(17)
C1 C6 1.4878(17)
C2 C3 1.3765(18)
C2 H2 0.9300
C3 C4 1.3849(19)
C3 H3 0.9300
C4 C5 1.3773(18)
C4 H4 0.9300
C5 N1 1.3408(16)
C5 H5 0.9300
C6 N3 1.2928(16)
C6 N2 1.3532(16)
N2 H1N2 0.862(13)
N2 H2N2 0.859(13)

loop_
_geom_hbond_atom_site_label_D
_geom_hbond_atom_site_label_H
_geom_hbond_atom_site_label_A
_geom_hbond_site_symmetry_A
_geom_hbond_distance_DH
_geom_hbond_distance_HA
_geom_hbond_distance_DA
_geom_hbond_angle_DHA
O1 H1 N3 4 0.903(18) 1.859(19) 2.7537(14) 170.5(17)
N2 H2N2 N1 5 0.859(13) 2.438(14) 3.1753(16) 144.3(13)

loop_
_geom_torsion_atom_site_label_1
_geom_torsion_atom_site_label_2
_geom_torsion_atom_site_label_3
_geom_torsion_atom_site_label_4
_geom_torsion
N1 C1 C2 C3 -0.07(18)
C6 C1 C2 C3 -179.35(11)
C1 C2 C3 C4 -1.19(18)
C2 C3 C4 C5 0.96(18)
C3 C4 C5 N1 0.6(2)
N1 C1 C6 N3 178.22(10)
C2 C1 C6 N3 -2.45(17)
N1 C1 C6 N2 -0.29(16)
C2 C1 C6 N2 179.05(11)
C2 C1 N1 C5 1.51(17)
C6 C1 N1 C5 -179.17(10)
C4 C5 N1 C1 -1.77(18)
N2 C6 N3 O1 -0.96(16)
C1 C6 N3 O1 -179.38(9)
